data_7050015
loop_
_publ_author_name
'Marion Giraud'
'Anne L\'eaustic'
'Marie-France Charlot'
'Pei Yu'
'Mich\`ele C\'esario'
'Christian Philouze'
'Robert Pansu'
'Keitaro Nakatani'
'El\'ena Ishow'

_publ_section_title
;
 Synthesis and photochromism of two new
 1,2-bis(thiazolyl)perfluorocyclopentenes with chelating sites
;
_journal_issue 3
_journal_name_full 'New Journal of Chemistry'
_journal_page_first 439
_journal_paper_doi 10.1039/b409274k
_journal_volume 29
_journal_year 2005
_chemical_formula_moiety 'C11.50 H7 F3 N2 S '
_chemical_formula_sum 'C11.5 H7 F3 N2 S'
_chemical_formula_weight 262.25
_space_group_IT_number 60
_symmetry_cell_setting orthorhombic
_symmetry_Int_Tables_number 60
_symmetry_space_group_name_Hall '-P 2n 2ab'
_symmetry_space_group_name_H-M 'P b c n'
_audit_creation_date 2004-01-29
_audit_creation_method 'by teXsan v1.8'
_audit_update_record
;
?
;
_cell_angle_alpha 90
_cell_angle_beta 90
_cell_angle_gamma 90
_cell_formula_units_Z 8
_cell_length_a 10.902(1)
_cell_length_b 12.360(1)
_cell_length_c 17.546(2)
_cell_measurement_reflns_used 25
_cell_measurement_temperature 293.0
_cell_measurement_theta_max 25.1
_cell_measurement_theta_min 22.4
_cell_volume 2364.3(4)
_computing_cell_refinement 'EnrafNonius CAD'
_computing_data_collection 'EnrafNonius CAD4'
_computing_data_reduction 'teXsan (MSC, 1992-1997)'
_computing_publication_material 'teXsan (MSC, 1992-1997)'
_computing_structure_refinement 'teXsan (MSC, 1992-1997)'
_diffrn_ambient_temperature 293.0
_diffrn_measurement_device_type CAD-4
_diffrn_measurement_method \w
_diffrn_orient_matrix_UB_11 -0.05926
_diffrn_orient_matrix_UB_12 0.03523
_diffrn_orient_matrix_UB_13 0.03571
_diffrn_orient_matrix_UB_21 0.01776
_diffrn_orient_matrix_UB_22 -0.05669
_diffrn_orient_matrix_UB_23 0.03914
_diffrn_orient_matrix_UB_31 0.06771
_diffrn_orient_matrix_UB_32 0.04572
_diffrn_orient_matrix_UB_33 0.02101
_diffrn_radiation_detector 'scintillation counter'
_diffrn_radiation_monochromator graphite
_diffrn_radiation_source 'X-ray tube'
_diffrn_radiation_type 'Cu K\a'
_diffrn_radiation_wavelength 1.5418
_diffrn_reflns_av_R_equivalents 0.00000
_diffrn_reflns_av_sigmaI/netI 0.020
_diffrn_reflns_limit_h_max 13
_diffrn_reflns_limit_h_min -13
_diffrn_reflns_limit_k_max 15
_diffrn_reflns_limit_k_min -15
_diffrn_reflns_limit_l_max 21
_diffrn_reflns_limit_l_min 0
_diffrn_reflns_number 10046
_diffrn_reflns_reduction_process 'Lp corrections applied'
_diffrn_reflns_theta_max 74.90
_diffrn_reflns_theta_min 3.58
_diffrn_standards_decay_% -4.61
_diffrn_standards_interval_count 120
_diffrn_standards_number 2
_exptl_absorpt_coefficient_mu 2.655
_exptl_absorpt_correction_type none
_exptl_crystal_colour yellow-green
_exptl_crystal_density_diffrn 1.473
_exptl_crystal_density_meas ?
_exptl_crystal_description prism
_exptl_crystal_F_000 1064.00
_exptl_crystal_size_max 0.20
_exptl_crystal_size_mid 0.20
_exptl_crystal_size_min 0.18
_refine_diff_density_max 0.35
_refine_diff_density_min -0.35
_refine_ls_extinction_coef 0.000005(2)
_refine_ls_extinction_expression 'equ(3) Acta Cryst.(1968) A24, p213.'
_refine_ls_extinction_method 'Zachariasen (1967)'
_refine_ls_goodness_of_fit_all 1.987
_refine_ls_goodness_of_fit_ref 1.987
_refine_ls_hydrogen_treatment noref
_refine_ls_matrix_type full
_refine_ls_number_constraints 0
_refine_ls_number_parameters 160
_refine_ls_number_reflns 2056
_refine_ls_number_restraints 0
_refine_ls_R_factor_all 0.0673
_refine_ls_R_factor_gt 0.0673
_refine_ls_shift/su_max 0.0059
_refine_ls_shift/su_mean 0.0006
_refine_ls_structure_factor_coef F
_refine_ls_weighting_details 'w = 1/[\s^2^(Fo) + 0.00203|Fo|^2^]'
_refine_ls_weighting_scheme sigma
_refine_ls_wR_factor_all 0.1183
_refine_ls_wR_factor_ref 0.1183
_reflns_number_gt 2056
_reflns_number_total 10046
_reflns_threshold_expression I>2.00\s(I)
_cod_data_source_file b409274k.txt
_cod_data_source_block ORSAY
_cod_original_cell_volume 2364.4(5)
_cod_original_sg_symbol_H-M 'P b c n    '
_cod_original_formula_sum 'C11.50 H7 F3 N2 S '
_cod_database_code 7050015

loop_
_symmetry_equiv_pos_as_xyz
'   +x,   +y,   +z'
1/2-x,1/2-y,1/2+z
'1/2+x,1/2-y,   -z'
'   -x,   +y,1/2-z'
'   -x,   -y,   -z'
1/2+x,1/2+y,1/2-z
'1/2-x,1/2+y,   +z'
'   +x,   -y,1/2+z'

loop_
_atom_site_label
_atom_site_fract_x
_atom_site_fract_y
_atom_site_fract_z
_atom_site_U_iso_or_equiv
_atom_site_occupancy
_atom_site_refinement_flags
_atom_site_adp_type
_atom_site_calc_flag
_atom_site_calc_attached_atom
S(1) 0.18749(5) -0.09922(4) 0.11135(3) 0.0517(2) 1.000 . Uani d ?
F(8) -0.0829(2) -0.4445(2) 0.2185(2) 0.1509(8) 1.000 . Uani d ?
F(71) 0.0182(3) -0.3304(2) 0.1206(1) 0.1204(7) 1.000 . Uani d ?
F(72) 0.1796(2) -0.3243(1) 0.1871(1) 0.1063(6) 1.000 . Uani d ?
N(4) 0.0309(2) 0.0544(2) 0.09730(9) 0.0518(4) 1.000 . Uani d ?
N(15) 0.3207(2) 0.0330(2) -0.0002(1) 0.0602(5) 1.000 . Uani d ?
C(2) 0.0543(2) -0.1044(2) 0.1650(1) 0.0453(4) 1.000 . Uani d ?
C(3) -0.0183(2) -0.0169(2) 0.1491(1) 0.0480(5) 1.000 . Uani d ?
C(5) 0.1375(2) 0.0211(2) 0.0731(1) 0.0490(5) 1.000 . Uani d ?
C(6) 0.0271(2) -0.1952(2) 0.2151(1) 0.0440(4) 1.000 . Uani d ?
C(7) 0.0576(2) -0.3076(2) 0.1906(1) 0.0588(6) 1.000 . Uani d ?
C(8) 0.0000 -0.3829(3) 0.2500 0.0582(8) 0.500 ST Uani d ?
C(9) -0.1429(2) 0.0068(2) 0.1798(1) 0.0599(6) 1.000 . Uani d ?
C(10) 0.2138(2) 0.0809(2) 0.0180(1) 0.0503(5) 1.000 . Uani d ?
C(11) 0.1764(3) 0.1800(2) -0.0097(1) 0.0653(7) 1.000 . Uani d ?
C(12) 0.2551(3) 0.2350(2) -0.0585(1) 0.0779(8) 1.000 . Uani d ?
C(13) 0.3655(3) 0.1876(2) -0.0777(2) 0.0754(7) 1.000 . Uani d ?
C(14) 0.3939(2) 0.0874(2) -0.0479(2) 0.0700(7) 1.000 . Uani d ?
H(11) 0.0992 0.2098 0.0041 0.078 1.000 . Uiso c ?
H(12) 0.2333 0.3039 -0.0782 0.094 1.000 . Uiso c ?
H(13) 0.4209 0.2234 -0.1110 0.091 1.000 . Uiso c ?
H(14) 0.4697 0.0553 -0.0620 0.084 1.000 . Uiso c ?
H(91) -0.1907 0.0412 0.1416 0.072 1.000 . Uiso c ?
H(92) -0.1359 0.0531 0.2228 0.072 1.000 . Uiso c ?
H(93) -0.1813 -0.0589 0.1946 0.072 1.000 . Uiso c ?

loop_
_atom_site_aniso_label
_atom_site_aniso_U_11
_atom_site_aniso_U_22
_atom_site_aniso_U_33
_atom_site_aniso_U_12
_atom_site_aniso_U_13
_atom_site_aniso_U_23
S(1) 0.0515(3) 0.0533(3) 0.0503(3) 0.0089(2) 0.0103(2) 0.0050(2)
F(8) 0.130(1) 0.173(2) 0.149(1) -0.096(1) 0.054(1) -0.097(1)
F(71) 0.235(3) 0.067(1) 0.0599(8) 0.025(1) -0.030(1) -0.0160(7)
F(72) 0.078(1) 0.068(1) 0.173(2) 0.0229(8) 0.0581(9) 0.021(1)
N(4) 0.0554(9) 0.053(1) 0.0471(7) 0.0077(8) -0.0006(7) 0.0044(7)
N(15) 0.061(1) 0.068(1) 0.0523(9) -0.0034(9) 0.0047(7) 0.0048(8)
C(2) 0.046(1) 0.049(1) 0.0409(8) 0.0031(8) 0.0041(7) -0.0003(7)
C(3) 0.048(1) 0.054(1) 0.0422(8) 0.0061(8) -0.0016(7) 0.0009(7)
C(5) 0.055(1) 0.049(1) 0.0424(8) 0.0011(8) -0.0024(8) 0.0002(7)
C(6) 0.0433(9) 0.0439(9) 0.0448(8) 0.0030(7) 0.0009(7) -0.0007(7)
C(7) 0.072(1) 0.052(1) 0.052(1) 0.015(1) 0.0070(9) -0.0015(8)
C(8) 0.058(2) 0.040(1) 0.076(2) 0.0000 0.002(1) 0.0000
C(9) 0.051(1) 0.069(1) 0.060(1) 0.015(1) 0.0034(9) 0.008(1)
C(10) 0.056(1) 0.054(1) 0.0410(8) -0.0052(9) -0.0031(8) 0.0009(8)
C(11) 0.078(2) 0.060(1) 0.059(1) 0.001(1) 0.006(1) 0.008(1)
C(12) 0.103(2) 0.057(1) 0.074(1) -0.009(1) 0.004(1) 0.016(1)
C(13) 0.077(2) 0.083(2) 0.066(1) -0.027(1) 0.005(1) 0.013(1)
C(14) 0.060(1) 0.085(2) 0.065(1) -0.011(1) 0.006(1) 0.006(1)

loop_
_atom_type_symbol
_atom_type_oxidation_number
_atom_type_number_in_cell
_atom_type_scat_dispersion_real
_atom_type_scat_dispersion_imag
_atom_type_scat_source
C 0 92 0.017 0.009
;International Tables for Crystallography
(1992, Vol. C, Tables 4.2.6.8 and 6.1.1.1)
;
H 0 56 0.000 0.000
;International Tables for Crystallography
(1992, Vol. C, Table 6.1.1.2)
;
N 0 16 0.029 0.018
;International Tables for Crystallography
(1992, Vol. C, Tables 4.2.6.8 and 6.1.1.1)
;
S 0 8 0.319 0.557
;International Tables for Crystallography
(1992, Vol. C, Tables 4.2.6.8 and 6.1.1.1)
;
F 0 24 0.069 0.053
;International Tables for Crystallography
(1992, Vol. C, Tables 4.2.6.8 and 6.1.1.1)
;

loop_
_geom_angle_atom_site_label_1
_geom_angle_atom_site_label_2
_geom_angle_atom_site_label_3
_geom_angle
_geom_angle_site_symmetry_1
_geom_angle_site_symmetry_2
_geom_angle_site_symmetry_3
_geom_angle_publ_flag
C(2) S(1) C(5) 88.8(1) . . . yes
C(3) N(4) C(5) 111.1(2) . . . yes
C(10) N(15) C(14) 116.4(2) . . . yes
S(1) C(2) C(3) 110.2(1) . . . yes
S(1) C(2) C(6) 121.9(1) . . . yes
C(3) C(2) C(6) 127.9(2) . . . yes
N(4) C(3) C(2) 114.5(2) . . . yes
N(4) C(3) C(9) 118.0(2) . . . yes
C(2) C(3) C(9) 127.5(2) . . . yes
S(1) C(5) N(4) 115.4(2) . . . yes
S(1) C(5) C(10) 120.7(2) . . . yes
N(4) C(5) C(10) 123.9(2) . . . yes
C(2) C(6) C(6) 129.2(1) . . 4 yes
C(2) C(6) C(7) 119.9(2) . . . yes
C(6) C(6) C(7) 110.9(1) 4 . . yes
F(71) C(7) F(72) 104.2(2) . . . yes
F(71) C(7) C(6) 113.0(2) . . . yes
F(71) C(7) C(8) 111.5(2) . . . yes
F(72) C(7) C(6) 112.1(2) . . . yes
F(72) C(7) C(8) 110.0(2) . . . yes
C(6) C(7) C(8) 106.1(2) . . . yes
F(8) C(8) F(8) 108.6(4) . . 4 yes
F(8) C(8) C(7) 110.5(2) . . . yes
F(8) C(8) C(7) 111.0(1) . . 4 yes
F(8) C(8) C(7) 111.0(1) 4 . . yes
F(8) C(8) C(7) 110.5(2) 4 . 4 yes
C(7) C(8) C(7) 105.2(2) . . 4 yes
C(3) C(9) H(91) 109.5 . . . no
C(3) C(9) H(92) 109.5 . . . no
C(3) C(9) H(93) 109.5 . . . no
H(91) C(9) H(92) 109.5 . . . no
H(91) C(9) H(93) 109.5 . . . no
H(92) C(9) H(93) 109.5 . . . no
N(15) C(10) C(5) 115.1(2) . . . yes
N(15) C(10) C(11) 124.2(2) . . . yes
C(5) C(10) C(11) 120.6(2) . . . yes
C(10) C(11) C(12) 118.0(2) . . . yes
C(10) C(11) H(11) 121.0 . . . no
C(12) C(11) H(11) 121.0 . . . no
C(11) C(12) C(13) 118.8(3) . . . yes
C(11) C(12) H(12) 120.6 . . . no
C(13) C(12) H(12) 120.6 . . . no
C(12) C(13) C(14) 118.9(2) . . . yes
C(12) C(13) H(13) 120.6 . . . no
C(14) C(13) H(13) 120.6 . . . no
N(15) C(14) C(13) 123.7(3) . . . yes
N(15) C(14) H(14) 118.1 . . . no
C(13) C(14) H(14) 118.1 . . . no
H(91) H(92) H(93) 60.0 . . . no
H(91) H(93) H(92) 60.0 . . . no

loop_
_geom_bond_atom_site_label_1
_geom_bond_atom_site_label_2
_geom_bond_distance
_geom_bond_site_symmetry_1
_geom_bond_site_symmetry_2
_geom_bond_publ_flag
S(1) C(2) 1.732(2) . . yes
S(1) C(5) 1.720(2) . . yes
F(8) C(8) 1.305(3) . . yes
F(71) C(7) 1.331(3) . . yes
F(72) C(7) 1.347(3) . . yes
N(4) C(3) 1.375(3) . . yes
N(4) C(5) 1.304(3) . . yes
N(15) C(10) 1.346(3) . . yes
N(15) C(14) 1.338(3) . . yes
C(2) C(3) 1.370(3) . . yes
C(2) C(6) 1.455(3) . . yes
C(3) C(9) 1.490(3) . . yes
C(5) C(10) 1.474(3) . . yes
C(6) C(6) 1.361(4) . 4 yes
C(6) C(7) 1.493(3) . . yes
C(7) C(8) 1.533(3) . . yes
C(9) H(91) 0.95 . . no
C(9) H(92) 0.95 . . no
C(9) H(93) 0.95 . . no
C(10) C(11) 1.380(3) . . yes
C(11) C(12) 1.389(4) . . yes
C(11) H(11) 0.95 . . no
C(12) C(13) 1.380(4) . . yes
C(12) H(12) 0.95 . . no
C(13) C(14) 1.380(4) . . yes
C(13) H(13) 0.95 . . no
C(14) H(14) 0.95 . . no
H(91) H(92) 1.55 . . no
H(91) H(93) 1.55 . . no
H(92) H(93) 1.55 . . no

loop_
_geom_contact_atom_site_label_1
_geom_contact_atom_site_label_2
_geom_contact_distance
_geom_contact_site_symmetry_1
_geom_contact_site_symmetry_2
_geom_contact_publ_flag
F(8) C(9) 3.124(3) . 7_445 no
F(8) C(14) 3.485(4) . 3_445 no
F(71) N(15) 3.230(3) . 7_545 no
F(71) C(14) 3.269(3) . 7_545 no
F(71) C(12) 3.385(4) . 5 no
F(71) C(11) 3.427(3) . 5 no
F(72) C(10) 3.396(3) . 7_545 no
F(72) C(5) 3.410(3) . 7_545 no
N(15) C(14) 3.552(4) . 5_655 no
C(14) C(14) 3.585(6) . 5_655 no
C(3) C(3) 3.563(4) . 4 no
